data_7015498
loop_
_publ_author_name
'Jana, Anukul'
'Leusser, Dirk'
'Objartel, Ina'
'Roesky, Herbert W.'
'Stalke, Dietmar'

_publ_section_title
;
 A stable silicon(ii) monohydride.
;
_journal_issue 20
_journal_name_full 'Dalton transactions (Cambridge, England : 2003)'
_journal_page_first 5458
_journal_page_last 5463
_journal_paper_doi 10.1039/c0dt01675f
_journal_volume 40
_journal_year 2011
_chemical_formula_sum 'C15 H27 B N2 Si'
_chemical_formula_weight 274.29
_chemical_name_systematic
;
?
;
_space_group_IT_number 19
_symmetry_cell_setting orthorhombic
_symmetry_space_group_name_Hall 'P 2ac 2ab'
_symmetry_space_group_name_H-M 'P 21 21 21'
_atom_sites_solution_hydrogens geom
_atom_sites_solution_primary direct
_atom_sites_solution_secondary difmap
_audit_creation_method SHELXL-97
_cell_angle_alpha 90.00
_cell_angle_beta 90.00
_cell_angle_gamma 90.00
_cell_formula_units_Z 4
_cell_length_a 8.516(2)
_cell_length_b 11.588(3)
_cell_length_c 17.098(5)
_cell_measurement_reflns_used 9274
_cell_measurement_temperature 100(1)
_cell_measurement_theta_max 30.5
_cell_measurement_theta_min 2.35
_cell_volume 1687.3(8)
_computing_cell_refinement 'SAINT V7.68A'
_computing_data_collection 'APEX2 v2008.11'
_computing_data_reduction 'SAINT V7.68A'
_computing_molecular_graphics
;
'XSHELL in SHELXTL-97'
'XDGRAPH implemented in XD2006 (Volkov et al, 2006)'
'MoleCoolQt (Christian B. Huebschle, University of Goettingen, Germany'
;
_computing_publication_material 'Volkov et al, (2006)'
_computing_structure_refinement
;
IAM: SHELXL-97 (Sheldrick, 2008)
MM: XD2006 (Volkov et al, (2006)
Volkov, A.; Macchi, P.; Farrugia, L. J.; Gatti, C.;
Mallinson, P. R.; Richter, T. and Koritsanszky, T. (2006)
XD2006 - a computer program for multipole refinement,
topological analysis and evaluation of intermolecular
energies from experimental and theoretical structure factors.
;
_computing_structure_solution 'SHELXS-97 (Sheldrick, 2008)'
_diffrn_ambient_temperature 100(2)
_diffrn_measured_fraction_theta_full 0.924
_diffrn_measured_fraction_theta_max 0.924
_diffrn_measurement_device_type 'Bruker Smart Apex II with D8-Goniometer'
_diffrn_measurement_method 'omega scans'
_diffrn_radiation_monochromator 'INCOATEC Helios mirror optics'
_diffrn_radiation_source 'Bruker TXS-Mo rotating anode'
_diffrn_radiation_type MoK\a
_diffrn_radiation_wavelength 0.71073
_diffrn_reflns_av_R_equivalents 0.0253
_diffrn_reflns_av_sigmaI/netI 0.0189
_diffrn_reflns_limit_h_max 18
_diffrn_reflns_limit_h_min -17
_diffrn_reflns_limit_k_max 24
_diffrn_reflns_limit_k_min -24
_diffrn_reflns_limit_l_max 29
_diffrn_reflns_limit_l_min -35
_diffrn_reflns_number 86541
_diffrn_reflns_theta_full 49.15
_diffrn_reflns_theta_max 49.15
_diffrn_reflns_theta_min 2.12
_exptl_absorpt_coefficient_mu 0.129
_exptl_absorpt_correction_T_max 0.9704
_exptl_absorpt_correction_T_min 0.9131
_exptl_absorpt_correction_type numerical
_exptl_absorpt_process_details SADABS-2008/2
_exptl_crystal_colour colourless
_exptl_crystal_density_diffrn 1.080
_exptl_crystal_density_method 'not measured'
_exptl_crystal_description block
_exptl_crystal_F_000 600
_exptl_crystal_size_max 0.16
_exptl_crystal_size_mid 0.14
_exptl_crystal_size_min 0.10
_refine_ls_abs_structure_details 'Flack H D (1983), Acta Cryst. A39, 876-881'
_refine_ls_abs_structure_Flack 0.01(4)
_refine_ls_extinction_method none
_refine_ls_goodness_of_fit_ref 2.205
_refine_ls_hydrogen_treatment refU
_refine_ls_matrix_type full
_refine_ls_number_parameters 384
_refine_ls_number_reflns 14699
_refine_ls_number_restraints 0
_refine_ls_R_factor_all 0.032
_refine_ls_R_factor_gt 0.032
_refine_ls_R_Fsqd_factor 0.04
_refine_ls_shift/su_max 0.00019
_refine_ls_shift/su_mean 0.000
_refine_ls_structure_factor_coef Fsqd
_refine_ls_weighting_details
; calc w2 = q/[s^2^(Fo^2^) + (0.05 P)^2^ + 0.00 P + 0.00 + 0.00 sin(th)]
where P = (0.3333 Fo^2^ + 0.6667 Fc^2^)
q = 1.0
;
_refine_ls_weighting_scheme calc
_refine_ls_wR_factor_ref 0.069
_reflns_number_gt 12821
_reflns_number_total 15218
_reflns_threshold_expression >2sigma(I)
_cod_data_source_file c0dt01675f.txt
_cod_data_source_block silylene
_cod_original_cell_volume 1687.2(8)
_cod_database_code 7015498

loop_
_symmetry_equiv_pos_as_xyz
'x, y, z'
'-x+1/2, -y, z+1/2'
'-x, y+1/2, -z+1/2'
'x+1/2, -y+1/2, -z'

loop_
_atom_local_axes_atom_label
_atom_local_axes_atom0
_atom_local_axes_ax1
_atom_local_axes_atom1
_atom_local_axes_atom2
_atom_local_axes_ax2
SI(1) N(1) X SI(1) N(2) Y
N(1) SI(1) X N(1) C(1) Y
N(2) SI(1) X N(2) C(1) Y
C(1) SI(1) Z C(1) N(2) Y
C(2) C(7) X C(2) C(3) Y
C(3) C(2) X C(3) C(4) Y
C(4) C(3) X C(4) C(5) Y
C(5) C(4) X C(5) C(6) Y
C(6) C(5) X C(6) C(7) Y
C(7) C(6) X C(7) C(2) Y
C(8) N(1) Z C(8) C(11) Y
C(9) C(8) Z C(9) N(1) Y
C(10) C(8) Z C(10) N(1) Y
C(11) C(8) Z C(11) N(1) Y
C(12) N(2) Z C(12) C(13) Y
C(13) C(12) Z C(13) N(2) Y
C(14) C(12) Z C(14) N(2) Y
C(15) C(12) Z C(15) N(2) Y
B(1) SI(1) Z B(1) H(101) Y
H(100) SI(1) Z H(100) N(1) Y
H(101) B(1) Z H(101) H(102) Y
H(102) B(1) Z H(102) H(101) Y
H(103) B(1) Z H(103) H(102) Y
H(3) C(3) Z H(3) C(4) Y
H(4) C(4) Z H(4) C(5) Y
H(5) C(5) Z H(5) C(4) Y
H(6) C(6) Z H(6) C(5) Y
H(7) C(7) Z H(7) C(6) Y
H(9A) C(9) Z H(9A) H(9B) Y
H(9B) C(9) Z H(9B) H(9A) Y
H(9C) C(9) Z H(9C) H(9A) Y
H(10A) C(10) Z H(10A) H(10C) Y
H(10B) C(10) Z H(10B) H(10C) Y
H(10C) C(10) Z H(10C) H(10A) Y
H(11A) C(11) Z H(11A) H(11C) Y
H(11B) C(11) Z H(11B) H(11A) Y
H(11C) C(11) Z H(11C) H(11A) Y
H(13A) C(13) Z H(13A) H(13C) Y
H(13B) C(13) Z H(13B) H(13C) Y
H(13C) C(13) Z H(13C) H(13B) Y
H(14A) C(14) Z H(14A) H(14B) Y
H(14B) C(14) Z H(14B) H(14A) Y
H(14C) C(14) Z H(14C) H(14B) Y
H(15A) C(15) Z H(15A) H(15C) Y
H(15B) C(15) Z H(15B) H(15A) Y
H(15C) C(15) Z H(15C) H(15A) Y

loop_
_atom_rho_multipole_atom_label
_atom_rho_multipole_coeff_Pv
_atom_rho_multipole_coeff_P00
_atom_rho_multipole_coeff_P11
_atom_rho_multipole_coeff_P1-1
_atom_rho_multipole_coeff_P10
_atom_rho_multipole_coeff_P20
_atom_rho_multipole_coeff_P21
_atom_rho_multipole_coeff_P2-1
_atom_rho_multipole_coeff_P22
_atom_rho_multipole_coeff_P2-2
_atom_rho_multipole_coeff_P30
_atom_rho_multipole_coeff_P31
_atom_rho_multipole_coeff_P3-1
_atom_rho_multipole_coeff_P32
_atom_rho_multipole_coeff_P3-2
_atom_rho_multipole_coeff_P33
_atom_rho_multipole_coeff_P3-3
_atom_rho_multipole_coeff_P40
_atom_rho_multipole_coeff_P41
_atom_rho_multipole_coeff_P4-1
_atom_rho_multipole_coeff_P42
_atom_rho_multipole_coeff_P4-2
_atom_rho_multipole_coeff_P43
_atom_rho_multipole_coeff_P4-3
_atom_rho_multipole_coeff_P44
_atom_rho_multipole_coeff_P4-4
_atom_rho_multipole_kappa
_atom_rho_multipole_kappa_prime0
_atom_rho_multipole_kappa_prime1
_atom_rho_multipole_kappa_prime2
_atom_rho_multipole_kappa_prime3
_atom_rho_multipole_kappa_prime4
_atom_rho_multipole_radial_slater_n0
_atom_rho_multipole_radial_slater_zeta0
_atom_rho_multipole_radial_slater_n1
_atom_rho_multipole_radial_slater_zeta1
_atom_rho_multipole_radial_slater_n2
_atom_rho_multipole_radial_slater_zeta2
_atom_rho_multipole_radial_slater_n3
_atom_rho_multipole_radial_slater_zeta3
_atom_rho_multipole_radial_slater_n4
_atom_rho_multipole_radial_slater_zeta4
SI(1) 1.92(7) 0 0.11(2) -0.03(2) -0.09(3) 0.02(3) 0.13(2) 0.08(2) 0.06(2) 0.00(2) -0.05(3) -0.114(17) 0.010(17) 0.132(17) -0.085(18) -0.027(19) -0.09(2) -0.01(2) 0.060(17) 0.053(17) 0.030(17) 0.034(18) -0.045(17) 0.062(18) 0.006(17) -0.012(16) 1.51(2) 1.075993 1.075993 1.075993 1.075993 1.075993 4 3.0628 4 3.0628 4 3.0628 4 3.0628 4 3.0628
N(1) 5.84(5) 0 0.096(15) 0.040(18) 0.028(15) -0.065(16) -0.050(14) -0.006(14) 0.015(15) 0.023(15) 0.010(16) -0.012(14) 0.059(15) -0.025(14) 0.006(14) 0.120(14) -0.201(15) -0.02(2) -0.010(18) 0.051(18) 0.023(18) -0.069(18) -0.070(18) -0.001(17) 0.032(18) -0.002(18) 0.974(3) 0.868009 0.868009 0.868009 0.868009 0.868009 2 3.83936 2 3.83936 2 3.83936 3 3.83936 4 3.83936
N(2) 5.84(5) 0 0.132(15) 0.022(17) 0.020(15) -0.011(16) -0.027(13) -0.031(13) 0.047(15) 0.031(14) -0.053(16) 0.006(14) 0.049(14) 0.019(14) 0.034(13) 0.116(14) -0.183(15) -0.01(2) 0.058(18) 0.048(18) 0.011(17) 0.001(18) 0.071(18) -0.016(16) 0.012(18) 0.023(17) 0.974(3) 0.868009 0.868009 0.868009 0.868009 0.868009 2 3.83936 2 3.83936 2 3.83936 3 3.83936 4 3.83936
C(1) 3.89(8) 0 0 0 -0.02(2) 0.138(17) 0 0 -0.159(18) 0.0537 -0.21(2) 0 0 -0.16(2) 0.0008 0 0 0.06(2) 0 0 0.02(2) 0 0 0 0.07(2) 0 1.054(8) 0.971684 0.971684 0.971684 0.971684 0.971684 2 3.1762 2 3.1762 2 3.1762 3 3.1762 4 3.1762
C(2) 4.16(6) 0 -0.0523 0.044 0 -0.175(18) 0 0 0.0367 -0.0396 0 -0.0305 0.0978 0 0 0.273(19) -0.0196 0.03(2) 0 0 0 0 0 0 0 0 1.045(6) 0.926807 0.926807 0.926807 0.926807 0.926807 2 3.1762 2 3.1762 2 3.1762 3 3.1762 4 3.1762
C(3) 3.81(5) 0 -0.012(13) 0.091(16) 0 -0.215(14) 0 0 -0.016(11) -0.060(12) 0 -0.010(13) -0.017(13) 0 0 0.237(14) 0.064(13) -0.044(18) 0 0 0.005(15) -0.020(16) 0 0 -0.034(15) 0.036(15) 1.030(4) 0.940529 0.940529 0.940529 0.940529 0.940529 2 3.1762 2 3.1762 2 3.1762 3 3.1762 4 3.1762
C(4) 3.86(4) 0 0.048(17) 0.078(18) 0 -0.196(16) 0 0 0.026(14) -0.088(14) 0 0.010(15) 0.032(14) 0 0 0.252(17) -0.044(16) 0.033(19) 0 0 -0.030(18) 0.031(19) 0 0 -0.018(19) 0.096(19) 1.030(4) 0.940529 0.940529 0.940529 0.940529 0.940529 2 3.1762 2 3.1762 2 3.1762 3 3.1762 4 3.1762
C(5) 3.90(5) 0 0.06(2) 0.11(2) 0 -0.25(2) 0 0 0.082(19) -0.14(2) 0 0.01(2) -0.02(2) 0 0 0.26(2) -0.05(2) 0.03(3) 0 0 -0.03(3) -0.04(3) 0 0 0.05(3) 0.05(3) 1.030(4) 0.940529 0.940529 0.940529 0.940529 0.940529 2 3.1762 2 3.1762 2 3.1762 3 3.1762 4 3.1762
C(6) 3.8586 0 0.0476 0.0775 0 -0.1962 0 0 0.0262 -0.0884 0 0.0103 0.0321 0 0 0.2521 -0.0437 0.0329 0 0 -0.0297 0.0305 0 0 -0.0176 0.0962 1.030(4) 0.940529 0.940529 0.940529 0.940529 0.940529 2 3.1762 2 3.1762 2 3.1762 3 3.1762 4 3.1762
C(7) 3.8095 0 -0.0121 0.0908 0 -0.2147 0 0 -0.0159 -0.0604 0 -0.0104 -0.0174 0 0 0.2367 0.0636 -0.0443 0 0 0.005 -0.0204 0 0 -0.0343 0.0355 1.030(4) 0.940529 0.940529 0.940529 0.940529 0.940529 2 3.1762 2 3.1762 2 3.1762 3 3.1762 4 3.1762
C(8) 3.48(7) 0 -0.024(17) -0.056(19) -0.0386 -0.05(2) 0 0 -0.022(16) -0.003(16) 0.2006 -0.05(2) 0.01(2) -0.0035 0.0352 -0.022(17) -0.24(2) 0.14(3) 0 0 0.03(3) -0.03(2) 0 0 0.01(2) -0.07(2) 1.031(8) 0.893944 0.893944 0.893944 0.893944 0.893944 2 3.1762 2 3.1762 2 3.1762 3 3.1762 4 3.1762
C(9) 3.83(7) 0 0 0 0.115(17) 0.144(14) 0 0 0 0 0.398(17) 0 0 0 0 0.064(14) 0.127(17) 0.157(18) 0 0 0 0 0.055(18) -0.097(19) 0 0 1.019(6) 0.849214 0.849214 0.849214 0.849214 0.849214 2 3.1762 2 3.1762 2 3.1762 3 3.1762 4 3.1762
C(10) 3.8256 0 0 0 0.115 0.1442 0 0 0 0 0.3979 0 0 0 0 0.0635 0.1267 0.1568 0 0 0 0 0.0549 -0.0967 0 0 1.019(6) 0.849214 0.849214 0.849214 0.849214 0.849214 2 3.1762 2 3.1762 2 3.1762 3 3.1762 4 3.1762
C(11) 3.8256 0 0 0 0.115 0.1442 0 0 0 0 0.3979 0 0 0 0 0.0635 0.1267 0.1568 0 0 0 0 0.0549 -0.0967 0 0 1.019(6) 0.849214 0.849214 0.849214 0.849214 0.849214 2 3.1762 2 3.1762 2 3.1762 3 3.1762 4 3.1762
C(12) 3.54(8) 0 -0.008(18) -0.095(15) -0.0386 -0.138(19) 0 0 0.044(16) -0.028(16) 0.2006 -0.006(18) -0.06(2) -0.0035 0.0352 -0.026(17) -0.204(19) 0.12(3) 0 0 0.13(2) 0.04(2) 0 0 0.03(2) 0.03(2) 1.031(8) 0.893944 0.893944 0.893944 0.893944 0.893944 2 3.1762 2 3.1762 2 3.1762 3 3.1762 4 3.1762
C(13) 3.9153 0 0 0 0.1202 0.0644 0 0 0 0 0.4311 0 0 0 0 -0.092 0.2424 0.1305 0 0 0 0 0.037 -0.0898 0 0 1.019(6) 0.849214 0.849214 0.849214 0.849214 0.849214 2 3.1762 2 3.1762 2 3.1762 3 3.1762 4 3.1762
C(14) 3.9153 0 0 0 0.1202 0.0644 0 0 0 0 0.4311 0 0 0 0 -0.092 0.2424 0.1305 0 0 0 0 0.037 -0.0898 0 0 1.019(6) 0.849214 0.849214 0.849214 0.849214 0.849214 2 3.1762 2 3.1762 2 3.1762 3 3.1762 4 3.1762
C(15) 3.92(7) 0 0 0 0.120(15) 0.064(13) 0 0 0 0 0.431(16) 0 0 0 0 -0.092(12) 0.242(16) 0.131(17) 0 0 0 0 0.037(15) -0.090(18) 0 0 1.019(6) 0.849214 0.849214 0.849214 0.849214 0.849214 2 3.1762 2 3.1762 2 3.1762 3 3.1762 4 3.1762
B(1) 3.89(17) 0 0 0 0.28(3) -0.07(3) 0 0 0 0 0.63(4) 0 0 0 0 -0.04(3) -0.20(5) 0.09(4) 0 0 0 0 -0.09(4) 0.13(5) 0 0 0.963(14) 0.841062 0.841062 0.841062 0.841062 0.841062 2 2.5246 2 2.5246 2 2.5246 3 2.5246 4 2.5246
H(100) 1.70(4) 0 0 0 0.37(3) 0.03(4) 0 0 0 0 0 0 0 0 0 0 0 0 0 0 0 0 0 0 0 0 1.1 1.18 1.18 1.18 1.18 1.18 0 2 1 2 2 2 3 2 4 2
H(101) 0.93(4) 0 0 0 0.089(17) -0.01(2) 0 0 0 0 0 0 0 0 0 0 0 0 0 0 0 0 0 0 0 0 1.1 1.18 1.18 1.18 1.18 1.18 0 2 1 2 2 2 3 2 4 2
H(102) 0.9297 0 0 0 0.0893 -0.0098 0 0 0 0 0 0 0 0 0 0 0 0 0 0 0 0 0 0 0 0 1.1 1.18 1.18 1.18 1.18 1.18 0 2 1 2 2 2 3 2 4 2
H(103) 0.9297 0 0 0 0.0893 -0.0098 0 0 0 0 0 0 0 0 0 0 0 0 0 0 0 0 0 0 0 0 1.1 1.18 1.18 1.18 1.18 1.18 0 2 1 2 2 2 3 2 4 2
H(3) 1.07(2) 0 0 0 0.251(13) 0.137(15) 0 0 0 0 0 0 0 0 0 0 0 0 0 0 0 0 0 0 0 0 1.1 1.18 1.18 1.18 1.18 1.18 0 2 1 2 2 2 3 2 4 2
H(4) 1.0714 0 0 0 0.2509 0.1365 0 0 0 0 0 0 0 0 0 0 0 0 0 0 0 0 0 0 0 0 1.1 1.18 1.18 1.18 1.18 1.18 0 2 1 2 2 2 3 2 4 2
H(5) 1.0714 0 0 0 0.2509 0.1365 0 0 0 0 0 0 0 0 0 0 0 0 0 0 0 0 0 0 0 0 1.1 1.18 1.18 1.18 1.18 1.18 0 2 1 2 2 2 3 2 4 2
H(6) 1.0714 0 0 0 0.2509 0.1365 0 0 0 0 0 0 0 0 0 0 0 0 0 0 0 0 0 0 0 0 1.1 1.18 1.18 1.18 1.18 1.18 0 2 1 2 2 2 3 2 4 2
H(7) 1.0714 0 0 0 0.2509 0.1365 0 0 0 0 0 0 0 0 0 0 0 0 0 0 0 0 0 0 0 0 1.1 1.18 1.18 1.18 1.18 1.18 0 2 1 2 2 2 3 2 4 2
H(9A) 1.091(19) 0 0 0 0.260(10) 0.105(12) 0 0 0 0 0 0 0 0 0 0 0 0 0 0 0 0 0 0 0 0 1.1 1.18 1.18 1.18 1.18 1.18 0 2 1 2 2 2 3 2 4 2
H(9B) 1.0913 0 0 0 0.2602 0.1049 0 0 0 0 0 0 0 0 0 0 0 0 0 0 0 0 0 0 0 0 1.1 1.18 1.18 1.18 1.18 1.18 0 2 1 2 2 2 3 2 4 2
H(9C) 1.0913 0 0 0 0.2602 0.1049 0 0 0 0 0 0 0 0 0 0 0 0 0 0 0 0 0 0 0 0 1.1 1.18 1.18 1.18 1.18 1.18 0 2 1 2 2 2 3 2 4 2
H(10A) 1.0913 0 0 0 0.2602 0.1049 0 0 0 0 0 0 0 0 0 0 0 0 0 0 0 0 0 0 0 0 1.1 1.18 1.18 1.18 1.18 1.18 0 2 1 2 2 2 3 2 4 2
H(10B) 1.0913 0 0 0 0.2602 0.1049 0 0 0 0 0 0 0 0 0 0 0 0 0 0 0 0 0 0 0 0 1.1 1.18 1.18 1.18 1.18 1.18 0 2 1 2 2 2 3 2 4 2
H(10C) 1.0913 0 0 0 0.2602 0.1049 0 0 0 0 0 0 0 0 0 0 0 0 0 0 0 0 0 0 0 0 1.1 1.18 1.18 1.18 1.18 1.18 0 2 1 2 2 2 3 2 4 2
H(11A) 1.0913 0 0 0 0.2602 0.1049 0 0 0 0 0 0 0 0 0 0 0 0 0 0 0 0 0 0 0 0 1.1 1.18 1.18 1.18 1.18 1.18 0 2 1 2 2 2 3 2 4 2
H(11B) 1.0913 0 0 0 0.2602 0.1049 0 0 0 0 0 0 0 0 0 0 0 0 0 0 0 0 0 0 0 0 1.1 1.18 1.18 1.18 1.18 1.18 0 2 1 2 2 2 3 2 4 2
H(11C) 1.0913 0 0 0 0.2602 0.1049 0 0 0 0 0 0 0 0 0 0 0 0 0 0 0 0 0 0 0 0 1.1 1.18 1.18 1.18 1.18 1.18 0 2 1 2 2 2 3 2 4 2
H(13A) 1.0352 0 0 0 0.2597 0.0979 0 0 0 0 0 0 0 0 0 0 0 0 0 0 0 0 0 0 0 0 1.1 1.18 1.18 1.18 1.18 1.18 0 2 1 2 2 2 3 2 4 2
H(13B) 1.0352 0 0 0 0.2597 0.0979 0 0 0 0 0 0 0 0 0 0 0 0 0 0 0 0 0 0 0 0 1.1 1.18 1.18 1.18 1.18 1.18 0 2 1 2 2 2 3 2 4 2
H(13C) 1.0352 0 0 0 0.2597 0.0979 0 0 0 0 0 0 0 0 0 0 0 0 0 0 0 0 0 0 0 0 1.1 1.18 1.18 1.18 1.18 1.18 0 2 1 2 2 2 3 2 4 2
H(14A) 1.0352 0 0 0 0.2597 0.0979 0 0 0 0 0 0 0 0 0 0 0 0 0 0 0 0 0 0 0 0 1.1 1.18 1.18 1.18 1.18 1.18 0 2 1 2 2 2 3 2 4 2
H(14B) 1.0352 0 0 0 0.2597 0.0979 0 0 0 0 0 0 0 0 0 0 0 0 0 0 0 0 0 0 0 0 1.1 1.18 1.18 1.18 1.18 1.18 0 2 1 2 2 2 3 2 4 2
H(14C) 1.0352 0 0 0 0.2597 0.0979 0 0 0 0 0 0 0 0 0 0 0 0 0 0 0 0 0 0 0 0 1.1 1.18 1.18 1.18 1.18 1.18 0 2 1 2 2 2 3 2 4 2
H(15A) 1.0352 0 0 0 0.2597 0.0979 0 0 0 0 0 0 0 0 0 0 0 0 0 0 0 0 0 0 0 0 1.1 1.18 1.18 1.18 1.18 1.18 0 2 1 2 2 2 3 2 4 2
H(15B) 1.0352 0 0 0 0.2597 0.0979 0 0 0 0 0 0 0 0 0 0 0 0 0 0 0 0 0 0 0 0 1.1 1.18 1.18 1.18 1.18 1.18 0 2 1 2 2 2 3 2 4 2
H(15C) 1.035(17) 0 0 0 0.260(10) 0.098(11) 0 0 0 0 0 0 0 0 0 0 0 0 0 0 0 0 0 0 0 0 1.1 1.18 1.18 1.18 1.18 1.18 0 2 1 2 2 2 3 2 4 2

loop_
_atom_site_aniso_label
_atom_site_aniso_U_11
_atom_site_aniso_U_22
_atom_site_aniso_U_33
_atom_site_aniso_U_12
_atom_site_aniso_U_13
_atom_site_aniso_U_23
Si(1) 0.01900(5) 0.01681(4) 0.01842(6) -0.00270(3) -0.00205(3) -0.00452(3)
N(1) 0.01957(14) 0.01900(12) 0.01655(17) -0.00287(10) 0.00191(12) -0.00358(10)
N(2) 0.01689(12) 0.01577(10) 0.01932(16) -0.00283(9) 0.00216(12) -0.00402(10)
C(1) 0.01608(10) 0.01393(9) 0.01529(13) -0.00150(8) -0.00065(11) -0.00091(8)
C(2) 0.01786(11) 0.01319(9) 0.01736(13) -0.00192(7) -0.00063(11) -0.00025(8)
C(3) 0.02586(15) 0.01474(11) 0.02445(17) -0.00061(10) 0.00043(14) 0.00348(10)
C(4) 0.0345(2) 0.01393(12) 0.0338(2) -0.00255(11) 0.00727(19) 0.00060(12)
C(5) 0.0339(2) 0.01862(14) 0.0334(2) -0.00939(13) 0.0073(2) -0.00798(14)
C(6) 0.02581(16) 0.02413(15) 0.0263(2) -0.00792(12) -0.00111(15) -0.00764(13)
C(7) 0.02113(13) 0.01804(11) 0.02154(16) -0.00276(9) -0.00460(13) -0.00215(10)
C(8) 0.02122(14) 0.02255(13) 0.01707(16) -0.00017(10) 0.00271(13) -0.00109(11)
C(9) 0.0336(2) 0.02731(16) 0.0365(3) -0.00093(14) 0.01456(19) 0.00775(16)
C(10) 0.02752(18) 0.03544(19) 0.0315(2) 0.00982(15) 0.00331(17) 0.00597(17)
C(11) 0.0359(2) 0.0645(4) 0.0235(2) -0.0094(2) 0.0075(2) -0.0198(2)
C(12) 0.01701(11) 0.01595(10) 0.01911(16) -0.00111(8) 0.00138(12) -0.00095(9)
C(13) 0.02613(16) 0.02134(13) 0.0313(2) -0.00704(11) 0.00805(15) -0.00152(12)
C(14) 0.02066(14) 0.02391(13) 0.0275(2) 0.00394(11) -0.00179(13) 0.00113(12)
C(15) 0.02355(14) 0.02176(12) 0.01819(16) 0.00098(9) 0.00030(11) -0.00268(10)
B(1) 0.0330(2) 0.01887(15) 0.0281(2) -0.00317(13) -0.00446(17) -0.00457(13)

loop_
_atom_site_label
_atom_site_type_symbol
_atom_site_fract_x
_atom_site_fract_y
_atom_site_fract_z
_atom_site_U_iso_or_equiv
Si(1) Si 0.955969(12) 0.744817(8) 0.179788(7) 0.018
N(1) N 0.78897(5) 0.64738(3) 0.19270(3) 0.018
N(2) N 0.96385(4) 0.63528(3) 0.10292(3) 0.017
C(1) C 0.83488(4) 0.58373(3) 0.13169(2) 0.015
C(2) C 0.76344(4) 0.47597(2) 0.10139(2) 0.016
C(3) C 0.80958(5) 0.37090(3) 0.13405(3) 0.022
C(4) C 0.75126(6) 0.26827(3) 0.10320(4) 0.027
C(5) C 0.64613(7) 0.27126(4) 0.04034(4) 0.029
C(6) C 0.59867(6) 0.37643(4) 0.00871(3) 0.025
C(7) C 0.65748(5) 0.47889(3) 0.03918(3) 0.02
C(8) C 0.64294(5) 0.64992(3) 0.23899(3) 0.02
C(9) C 0.58293(7) 0.52942(4) 0.25908(4) 0.032
C(10) C 0.51814(6) 0.71589(5) 0.19276(4) 0.031
C(11) C 0.68438(8) 0.71452(7) 0.31384(4) 0.041
C(12) C 1.08570(4) 0.59360(3) 0.04864(2) 0.017
C(13) C 1.18570(5) 0.69941(3) 0.02954(3) 0.026
C(14) C 1.18706(5) 0.50187(3) 0.08889(3) 0.024
C(15) C 1.01506(5) 0.54656(3) -0.02741(3) 0.021
B(1) B 0.94513(7) 0.91189(4) 0.16189(3) 0.027
H(100) H 1.068919 0.704083 0.238944 0.07319(5)
H(101) H 1.081783 0.933138 0.146347 0.05603(11)
H(102) H 0.909888 0.948851 0.226984 0.05603(11)
H(103) H 0.859894 0.938011 0.109363 0.05603(11)
H(3) H 0.889183 0.369932 0.182919 0.03978(8)
H(4) H 0.788363 0.18886 0.130071 0.04669(10)
H(5) H 0.600873 0.191221 0.017765 0.04810(11)
H(6) H 0.512286 0.377385 -0.037208 0.04428(9)
H(7) H 0.622234 0.559884 0.013911 0.03806(7)
H(9A) H 0.543639 0.485678 0.2065 0.05203(15)
H(9B) H 0.483186 0.539067 0.298025 0.05203(15)
H(9C) H 0.676171 0.478549 0.285183 0.05203(15)
H(10A) H 0.561928 0.800241 0.17595 0.05747(14)
H(10B) H 0.412365 0.726995 0.227327 0.05747(14)
H(10C) H 0.489622 0.667849 0.140175 0.05747(14)
H(11A) H 0.77914 0.671007 0.344329 0.0665(2)
H(11B) H 0.577817 0.720031 0.348426 0.0665(2)
H(11C) H 0.719953 0.801624 0.298739 0.0665(2)
H(13A) H 1.115872 0.763942 -0.000539 0.05051(12)
H(13B) H 1.282653 0.677111 -0.00876 0.05051(12)
H(13C) H 1.233328 0.738102 0.082233 0.05051(12)
H(14A) H 1.228736 0.532277 0.145206 0.04521(11)
H(14B) H 1.283453 0.474406 0.0518 0.04521(11)
H(14C) H 1.121522 0.423215 0.099831 0.04521(11)
H(15A) H 0.949441 0.467237 -0.019127 0.04089(9)
H(15B) H 1.110978 0.533733 -0.06826 0.04089(9)
H(15C) H 0.931051 0.608494 -0.050084 0.04089(9)

loop_
_atom_type_symbol
_atom_type_description
_atom_type_scat_dispersion_real
_atom_type_scat_dispersion_imag
_atom_type_scat_source
C C 0.0033 0.0016 'International Tables Vol C Tables 4.2.6.8 and 6.1.1.4'
H H 0.0000 0.0000 'International Tables Vol C Tables 4.2.6.8 and 6.1.1.4'
B B 0.0013 0.0007 'International Tables Vol C Tables 4.2.6.8 and 6.1.1.4'
N N 0.0061 0.0033 'International Tables Vol C Tables 4.2.6.8 and 6.1.1.4'
Si Si 0.0817 0.0704 'International Tables Vol C Tables 4.2.6.8 and 6.1.1.4'

loop_
_geom_angle_atom_site_label_1
_geom_angle_atom_site_label_2
_geom_angle_atom_site_label_3
_geom_angle
_geom_angle_site_symmetry_1
_geom_angle_site_symmetry_2
_geom_angle_site_symmetry_3
_geom_angle_publ_flag
N(1) SI(1) N(2) 71.741(18) 1_555 1_555 1_555 yes
N(1) SI(1) B(1) 126.25(2) 1_555 1_555 1_555 yes
N(1) SI(1) H(100) 103.117(15) 1_555 1_555 1_555 yes
N(2) SI(1) B(1) 125.07(2) 1_555 1_555 1_555 yes
N(2) SI(1) H(100) 104.301(14) 1_555 1_555 1_555 yes
B(1) SI(1) H(100) 116.991(17) 1_555 1_555 1_555 yes
SI(1) N(1) C(1) 91.09(3) 1_555 1_555 1_555 yes
SI(1) N(2) C(1) 90.89(3) 1_555 1_555 1_555 yes
N(1) C(1) N(2) 106.24(3) 1_555 1_555 1_555 yes
N(1) C(1) C(2) 128.16(3) 1_555 1_555 1_555 yes
N(2) C(1) C(2) 125.59(3) 1_555 1_555 1_555 yes
C(1) C(2) C(3) 118.65(3) 1_555 1_555 1_555 yes
C(1) C(2) C(7) 120.76(3) 1_555 1_555 1_555 yes
C(3) C(2) C(7) 120.54(3) 1_555 1_555 1_555 yes
C(2) C(3) C(4) 119.54(4) 1_555 1_555 1_555 yes
C(2) C(3) H(3) 119.80(3) 1_555 1_555 1_555 yes
C(4) C(3) H(3) 120.66(4) 1_555 1_555 1_555 yes
C(3) C(4) C(5) 119.87(4) 1_555 1_555 1_555 yes
C(3) C(4) H(4) 117.64(6) 1_555 1_555 1_555 yes
C(5) C(4) H(4) 122.48(4) 1_555 1_555 1_555 yes
C(4) C(5) C(6) 120.35(4) 1_555 1_555 1_555 yes
C(4) C(5) H(5) 118.91(6) 1_555 1_555 1_555 yes
C(6) C(5) H(5) 120.73(6) 1_555 1_555 1_555 yes
C(5) C(6) C(7) 119.82(5) 1_555 1_555 1_555 yes
C(5) C(6) H(6) 119.37(4) 1_555 1_555 1_555 yes
C(7) C(6) H(6) 120.73(5) 1_555 1_555 1_555 yes
C(2) C(7) C(6) 119.87(4) 1_555 1_555 1_555 yes
C(2) C(7) H(7) 120.51(3) 1_555 1_555 1_555 yes
C(6) C(7) H(7) 119.62(4) 1_555 1_555 1_555 yes
C(9) C(8) C(10) 109.94(4) 1_555 1_555 1_555 yes
C(9) C(8) C(11) 109.75(5) 1_555 1_555 1_555 yes
C(10) C(8) C(11) 110.45(5) 1_555 1_555 1_555 yes
C(8) C(9) H(9A) 110.13(4) 1_555 1_555 1_555 yes
C(8) C(9) H(9B) 107.82(4) 1_555 1_555 1_555 yes
C(8) C(9) H(9C) 110.16(5) 1_555 1_555 1_555 yes
H(9A) C(9) H(9B) 108.37(5) 1_555 1_555 1_555 yes
H(9A) C(9) H(9C) 108.22(5) 1_555 1_555 1_555 yes
H(9B) C(9) H(9C) 112.12(5) 1_555 1_555 1_555 yes
C(8) C(10) H(10A) 110.39(5) 1_555 1_555 1_555 yes
C(8) C(10) H(10B) 110.78(5) 1_555 1_555 1_555 yes
C(8) C(10) H(10C) 109.11(4) 1_555 1_555 1_555 yes
H(10A) C(10) H(10B) 108.83(4) 1_555 1_555 1_555 yes
H(10A) C(10) H(10C) 108.64(5) 1_555 1_555 1_555 yes
H(10B) C(10) H(10C) 109.05(5) 1_555 1_555 1_555 yes
C(8) C(11) H(11A) 110.32(5) 1_555 1_555 1_555 yes
C(8) C(11) H(11B) 107.03(5) 1_555 1_555 1_555 yes
C(8) C(11) H(11C) 108.77(6) 1_555 1_555 1_555 yes
H(11A) C(11) H(11B) 112.80(7) 1_555 1_555 1_555 yes
H(11A) C(11) H(11C) 109.82(5) 1_555 1_555 1_555 yes
H(11B) C(11) H(11C) 107.97(6) 1_555 1_555 1_555 yes
C(13) C(12) C(14) 109.80(3) 1_555 1_555 1_555 yes
C(13) C(12) C(15) 108.83(3) 1_555 1_555 1_555 yes
C(14) C(12) C(15) 110.81(3) 1_555 1_555 1_555 yes
C(12) C(13) H(13A) 110.42(4) 1_555 1_555 1_555 yes
C(12) C(13) H(13B) 111.22(3) 1_555 1_555 1_555 yes
C(12) C(13) H(13C) 111.25(4) 1_555 1_555 1_555 yes
H(13A) C(13) H(13B) 107.17(4) 1_555 1_555 1_555 yes
H(13A) C(13) H(13C) 108.28(4) 1_555 1_555 1_555 yes
H(13B) C(13) H(13C) 108.37(4) 1_555 1_555 1_555 yes
C(12) C(14) H(14A) 110.94(3) 1_555 1_555 1_555 yes
C(12) C(14) H(14B) 111.54(4) 1_555 1_555 1_555 yes
C(12) C(14) H(14C) 111.74(3) 1_555 1_555 1_555 yes
H(14A) C(14) H(14B) 111.50(4) 1_555 1_555 1_555 yes
H(14A) C(14) H(14C) 106.74(4) 1_555 1_555 1_555 yes
H(14B) C(14) H(14C) 104.09(3) 1_555 1_555 1_555 yes
C(12) C(15) H(15A) 113.13(4) 1_555 1_555 1_555 yes
C(12) C(15) H(15B) 107.42(3) 1_555 1_555 1_555 yes
C(12) C(15) H(15C) 109.07(3) 1_555 1_555 1_555 yes
H(15A) C(15) H(15B) 110.83(3) 1_555 1_555 1_555 yes
H(15A) C(15) H(15C) 105.52(3) 1_555 1_555 1_555 yes
H(15B) C(15) H(15C) 110.91(4) 1_555 1_555 1_555 yes
SI(1) B(1) H(101) 100.86(3) 1_555 1_555 1_555 yes
SI(1) B(1) H(102) 102.35(3) 1_555 1_555 1_555 yes
SI(1) B(1) H(103) 113.33(3) 1_555 1_555 1_555 yes
H(101) B(1) H(102) 111.10(4) 1_555 1_555 1_555 yes
H(101) B(1) H(103) 111.43(5) 1_555 1_555 1_555 yes
H(102) B(1) H(103) 116.37(4) 1_555 1_555 1_555 yes

loop_
_geom_bond_atom_site_label_1
_geom_bond_atom_site_label_2
_geom_bond_distance
_geom_bond_site_symmetry_1
_geom_bond_site_symmetry_2
_geom_bond_publ_flag
SI(1) N(1) 1.8292(4) 1_555 1_555 yes
SI(1) N(2) 1.8284(4) 1_555 1_555 yes
SI(1) B(1) 1.9624(5) 1_555 1_555 yes
SI(1) H(100) 1.47342(11) 1_555 1_555 yes
N(1) C(1) 1.3360(5) 1_555 1_555 yes
N(2) C(1) 1.3434(5) 1_555 1_555 yes
C(1) C(2) 1.4826(4) 1_555 1_555 yes
C(2) C(3) 1.3960(5) 1_555 1_555 yes
C(2) C(7) 1.3952(5) 1_555 1_555 yes
C(3) C(4) 1.3925(6) 1_555 1_555 yes
C(3) H(3) 1.0760(5) 1_555 1_555 yes
C(4) C(5) 1.3992(9) 1_555 1_555 yes
C(4) H(4) 1.0760(5) 1_555 1_555 yes
C(5) C(6) 1.3932(8) 1_555 1_555 yes
C(5) H(5) 1.0760(4) 1_555 1_555 yes
C(6) C(7) 1.3898(5) 1_555 1_555 yes
C(6) H(6) 1.0760(5) 1_555 1_555 yes
C(7) H(7) 1.0760(4) 1_555 1_555 yes
C(8) C(9) 1.5261(6) 1_555 1_555 yes
C(8) C(10) 1.5292(7) 1_555 1_555 yes
C(8) C(11) 1.5241(7) 1_555 1_555 yes
C(9) H(9A) 1.0850(7) 1_555 1_555 yes
C(9) H(9B) 1.0850(5) 1_555 1_555 yes
C(9) H(9C) 1.0850(6) 1_555 1_555 yes
C(10) H(10A) 1.0850(5) 1_555 1_555 yes
C(10) H(10B) 1.0850(5) 1_555 1_555 yes
C(10) H(10C) 1.0850(6) 1_555 1_555 yes
C(11) H(11A) 1.0850(8) 1_555 1_555 yes
C(11) H(11B) 1.0850(6) 1_555 1_555 yes
C(11) H(11C) 1.0850(8) 1_555 1_555 yes
C(12) C(13) 1.5282(5) 1_555 1_555 yes
C(12) C(14) 1.5325(6) 1_555 1_555 yes
C(12) C(15) 1.5329(6) 1_555 1_555 yes
C(13) H(13A) 1.0850(5) 1_555 1_555 yes
C(13) H(13B) 1.0850(4) 1_555 1_555 yes
C(13) H(13C) 1.0850(5) 1_555 1_555 yes
C(14) H(14A) 1.0850(5) 1_555 1_555 yes
C(14) H(14B) 1.0850(4) 1_555 1_555 yes
C(14) H(14C) 1.0850(4) 1_555 1_555 yes
C(15) H(15A) 1.0850(4) 1_555 1_555 yes
C(15) H(15B) 1.0850(4) 1_555 1_555 yes
C(15) H(15C) 1.0850(4) 1_555 1_555 yes
B(1) H(101) 1.2187(6) 1_555 1_555 yes
B(1) H(102) 1.2298(6) 1_555 1_555 yes
B(1) H(103) 1.1937(6) 1_555 1_555 yes
